data_7124032
loop_
_publ_author_name
'Ihmels, Heiko'
'Dohmen, Christoph'
'Kreienmeier, Rouven'
'Patrick, Brian O.'

_publ_section_title
;
 Synthesis of a crystallochromic indolizine dye by a base- and
 catalyst-free photochemical route
;
_journal_name_full 'Chemical Communications'
_journal_paper_doi 10.1039/C9CC04730A
_journal_year 2019
_chemical_formula_moiety 'C25 H19 N O5'
_chemical_formula_sum 'C25 H19 N O5'
_chemical_formula_weight 413.41
_space_group_crystal_system monoclinic
_space_group_IT_number 14
_space_group_name_Hall '-P 2yn'
_space_group_name_H-M_alt 'P 1 21/n 1'
_symmetry_space_group_name_Hall '-P 2yn'
_symmetry_space_group_name_H-M 'P 1 21/n 1'
_atom_sites_solution_hydrogens geom
_atom_sites_solution_primary dual
_audit_creation_date 2017-02-23
_audit_creation_method
;
Olex2 1.2
(compiled 2017.01.04 svn.r3372 for OlexSys, GUI svn.r5292)
;
_audit_update_record
;
2019-06-15 deposited with the CCDC.    2019-08-19 downloaded from the CCDC.
;
_cell_angle_alpha 90
_cell_angle_beta 99.232(2)
_cell_angle_gamma 90
_cell_formula_units_Z 4
_cell_length_a 10.7046(8)
_cell_length_b 15.0609(11)
_cell_length_c 12.5922(10)
_cell_measurement_reflns_used 8710
_cell_measurement_temperature 90(2)
_cell_measurement_theta_max 30.08
_cell_measurement_theta_min 2.32
_cell_volume 2003.8(3)
_computing_cell_refinement 'SAINT v8.37A (Bruker, 2015)'
_computing_data_reduction 'SAINT v8.37A (Bruker, 2015)'
_computing_molecular_graphics 'Olex2 (Dolomanov et al., 2009)'
_computing_publication_material 'Olex2 (Dolomanov et al., 2009)'
_computing_structure_refinement 'XL (Sheldrick, 2008)'
_computing_structure_solution 'XT (Sheldrick, 2015)'
_diffrn_ambient_temperature 90(2)
_diffrn_detector 'Bruker APEX2 area detector'
_diffrn_detector_area_resol_mean 7.9
_diffrn_detector_type 'CCD area detector'
_diffrn_measured_fraction_theta_full 1.000
_diffrn_measured_fraction_theta_max 0.999
_diffrn_measurement_device 'Bruker D8 Kappa diffractometer'
_diffrn_measurement_device_type 'Bruker APEX II area detector'
_diffrn_measurement_method '\w and \f scans'
_diffrn_radiation_monochromator 'TRIUMPH curved-crystal'
_diffrn_radiation_probe x-ray
_diffrn_radiation_type MoK\a
_diffrn_radiation_wavelength 0.71073
_diffrn_reflns_av_R_equivalents 0.0413
_diffrn_reflns_av_unetI/netI 0.0396
_diffrn_reflns_Laue_measured_fraction_full 1.000
_diffrn_reflns_Laue_measured_fraction_max 0.999
_diffrn_reflns_limit_h_max 15
_diffrn_reflns_limit_h_min -15
_diffrn_reflns_limit_k_max 18
_diffrn_reflns_limit_k_min -21
_diffrn_reflns_limit_l_max 17
_diffrn_reflns_limit_l_min -17
_diffrn_reflns_number 25355
_diffrn_reflns_point_group_measured_fraction_full 1.000
_diffrn_reflns_point_group_measured_fraction_max 0.999
_diffrn_reflns_theta_full 25.242
_diffrn_reflns_theta_max 30.104
_diffrn_reflns_theta_min 2.124
_diffrn_source 'sealed X-ray tube'
_diffrn_source_type 'Incoatec I\ms'
_diffrn_standards_number 0
_exptl_absorpt_coefficient_mu 0.096
_exptl_absorpt_correction_T_max 0.991
_exptl_absorpt_correction_T_min 0.937
_exptl_absorpt_correction_type multi-scan
_exptl_absorpt_process_details
'SADABS-2014/5 (Bruker,2014/5) was used for absorption correction. wR2(int) was 0.0458 before and 0.0411 after correction. The Ratio of minimum to maximum transmission is 0.9446. The \l/2 correction factor is Not present.'
_exptl_crystal_colour orange
_exptl_crystal_colour_primary orange
_exptl_crystal_density_diffrn 1.370
_exptl_crystal_description prism
_exptl_crystal_F_000 864
_exptl_crystal_size_max 0.2
_exptl_crystal_size_mid 0.13
_exptl_crystal_size_min 0.09
_refine_diff_density_max 0.389
_refine_diff_density_min -0.271
_refine_diff_density_rms 0.055
_refine_ls_extinction_method none
_refine_ls_goodness_of_fit_ref 1.009
_refine_ls_hydrogen_treatment constr
_refine_ls_matrix_type full
_refine_ls_number_parameters 282
_refine_ls_number_reflns 5889
_refine_ls_number_restraints 0
_refine_ls_restrained_S_all 1.009
_refine_ls_R_factor_all 0.0755
_refine_ls_R_factor_gt 0.0471
_refine_ls_shift/su_max 0.000
_refine_ls_shift/su_mean 0.000
_refine_ls_structure_factor_coef Fsqd
_refine_ls_weighting_details 'w=1/[\s^2^(Fo^2^)+(0.0538P)^2^+0.8445P] where P=(Fo^2^+2Fc^2^)/3'
_refine_ls_weighting_scheme calc
_refine_ls_wR_factor_gt 0.1067
_refine_ls_wR_factor_ref 0.1203
_reflns_Friedel_coverage 0.000
_reflns_number_gt 4218
_reflns_number_total 5889
_reflns_threshold_expression 'I > 2\s(I)'
_cod_data_source_file c9cc04730a2.cif
_cod_data_source_block hi005
_cod_database_code 7124032
_shelx_shelxl_version_number 2016/6
_shelx_space_group_comment
;
The symmetry employed for this shelxl refinement is uniquely defined
by the following loop, which should always be used as a source of
symmetry information in preference to the above space-group names.
They are only intended as comments.
;
_shelx_estimated_absorpt_t_max 0.991
_shelx_estimated_absorpt_t_min 0.981
_olex2_refinement_description
;
1. Fixed Uiso
 At 1.2 times of:
  All C(H) groups
 At 1.5 times of:
  All C(H,H,H) groups, All C(H,H,H,H,H,H) groups
2. Others
 Sof(H19D)=Sof(H19E)=Sof(H19F)=1-FVAR(1)
 Sof(H19A)=Sof(H19B)=Sof(H19C)=FVAR(1)
3.a Aromatic/amide H refined with riding coordinates:
 C3(H3), C4(H4), C5(H5), C11(H11), C12(H12), C13(H13), C14(H14), C15(H15),
 C21(H21), C22(H22), C23(H23), C24(H24), C25(H25)
3.b Disordered Me refined with riding coordinates:
 C19(H19A,H19B,H19C,H19D,H19E,H19F)
3.c Idealised Me refined as rotating group:
 C17(H17A,H17B,H17C)
;
_olex2_submission_special_instructions 'No special instructions were received'

loop_
_space_group_symop_operation_xyz
'x, y, z'
'-x+1/2, y+1/2, -z+1/2'
'-x, -y, -z'
'x-1/2, -y-1/2, z-1/2'

loop_
_atom_site_label
_atom_site_type_symbol
_atom_site_fract_x
_atom_site_fract_y
_atom_site_fract_z
_atom_site_U_iso_or_equiv
_atom_site_adp_type
_atom_site_occupancy
_atom_site_site_symmetry_order
_atom_site_calc_flag
_atom_site_refinement_flags_posn
_atom_site_refinement_flags_occupancy
C1 C 0.43128(12) 0.30647(9) 0.76383(11) 0.0165(3) Uani 1 1 d . .
C2 C 0.42198(12) 0.35707(9) 0.66019(11) 0.0156(3) Uani 1 1 d . .
C3 C 0.36006(13) 0.31957(10) 0.56764(12) 0.0190(3) Uani 1 1 d . .
H3 H 0.351510 0.256835 0.563392 0.023 Uiso 1 1 calc R .
C4 C 0.30824(13) 0.37216(11) 0.47773(12) 0.0210(3) Uani 1 1 d . .
H4 H 0.269297 0.344655 0.412902 0.025 Uiso 1 1 calc R .
C5 C 0.31474(13) 0.46216(10) 0.48505(11) 0.0185(3) Uani 1 1 d . .
H5 H 0.274686 0.497928 0.427314 0.022 Uiso 1 1 calc R .
C6 C 0.38133(12) 0.50238(10) 0.57891(11) 0.0154(3) Uani 1 1 d . .
C7 C 0.40503(12) 0.59003(9) 0.61100(11) 0.0149(3) Uani 1 1 d . .
C8 C 0.48317(12) 0.58793(9) 0.71290(11) 0.0138(3) Uani 1 1 d . .
C9 C 0.50967(12) 0.50118(9) 0.74238(10) 0.0135(3) Uani 1 1 d . .
C10 C 0.46461(13) 0.21036(10) 0.76275(11) 0.0173(3) Uani 1 1 d . .
C11 C 0.39778(17) 0.15052(11) 0.81605(16) 0.0317(4) Uani 1 1 d . .
H11 H 0.331036 0.170968 0.851187 0.038 Uiso 1 1 calc R .
C12 C 0.42826(19) 0.06102(12) 0.81810(17) 0.0373(4) Uani 1 1 d . .
H12 H 0.381278 0.020073 0.853397 0.045 Uiso 1 1 calc R .
C13 C 0.52701(15) 0.03125(10) 0.76881(13) 0.0247(3) Uani 1 1 d . .
H13 H 0.547759 -0.030109 0.770247 0.030 Uiso 1 1 calc R .
C14 C 0.59543(13) 0.09073(10) 0.71752(12) 0.0189(3) Uani 1 1 d . .
H14 H 0.664429 0.070380 0.685126 0.023 Uiso 1 1 calc R .
C15 C 0.56363(13) 0.18023(9) 0.71317(11) 0.0161(3) Uani 1 1 d . .
H15 H 0.609510 0.220796 0.676351 0.019 Uiso 1 1 calc R .
C16 C 0.36425(13) 0.66798(10) 0.54607(11) 0.0172(3) Uani 1 1 d . .
C17 C 0.35642(15) 0.82590(10) 0.55158(13) 0.0238(3) Uani 1 1 d . .
H17A H 0.414767 0.844741 0.503396 0.036 Uiso 1 1 calc GR .
H17B H 0.354225 0.871033 0.607310 0.036 Uiso 1 1 calc GR .
H17C H 0.271403 0.818464 0.510171 0.036 Uiso 1 1 calc GR .
C18 C 0.53545(13) 0.66704(9) 0.77718(11) 0.0151(3) Uani 1 1 d . .
C19 C 0.49036(17) 0.77276(11) 0.90416(14) 0.0299(4) Uani 1 1 d . .
H19A H 0.423301 0.788123 0.945547 0.045 Uiso 0.55(2) 1 calc R P
H19B H 0.568532 0.759595 0.953633 0.045 Uiso 0.55(2) 1 calc R P
H19C H 0.504810 0.822824 0.857914 0.045 Uiso 0.55(2) 1 calc R P
H19D H 0.574461 0.792238 0.892516 0.045 Uiso 0.45(2) 1 calc R P
H19E H 0.429230 0.820766 0.884430 0.045 Uiso 0.45(2) 1 calc R P
H19F H 0.492952 0.757538 0.980149 0.045 Uiso 0.45(2) 1 calc R P
C20 C 0.60589(12) 0.46739(9) 0.82932(11) 0.0131(3) Uani 1 1 d . .
C21 C 0.61806(13) 0.50504(9) 0.93171(11) 0.0158(3) Uani 1 1 d . .
H21 H 0.560755 0.549929 0.946208 0.019 Uiso 1 1 calc R .
C22 C 0.71388(14) 0.47697(9) 1.01252(12) 0.0189(3) Uani 1 1 d . .
H22 H 0.720629 0.501836 1.082544 0.023 Uiso 1 1 calc R .
C23 C 0.79936(14) 0.41316(10) 0.99164(12) 0.0208(3) Uani 1 1 d . .
H23 H 0.865785 0.395169 1.046764 0.025 Uiso 1 1 calc R .
C24 C 0.78808(13) 0.37524(10) 0.88981(12) 0.0186(3) Uani 1 1 d . .
H24 H 0.846339 0.330892 0.875649 0.022 Uiso 1 1 calc R .
C25 C 0.69173(13) 0.40214(9) 0.80873(11) 0.0149(3) Uani 1 1 d . .
H25 H 0.684215 0.376142 0.739262 0.018 Uiso 1 1 calc R .
N1 N 0.44215(10) 0.44805(8) 0.66217(9) 0.0141(2) Uani 1 1 d . .
O1 O 0.40261(10) 0.34211(7) 0.84347(9) 0.0218(2) Uani 1 1 d . .
O2 O 0.30590(10) 0.66697(8) 0.45550(9) 0.0247(2) Uani 1 1 d . .
O3 O 0.39886(10) 0.74275(7) 0.60138(9) 0.0223(2) Uani 1 1 d . .
O4 O 0.63750(10) 0.69906(7) 0.77498(9) 0.0234(2) Uani 1 1 d . .
O5 O 0.45258(9) 0.69557(7) 0.83825(8) 0.0205(2) Uani 1 1 d . .

loop_
_atom_site_aniso_label
_atom_site_aniso_U_11
_atom_site_aniso_U_22
_atom_site_aniso_U_33
_atom_site_aniso_U_23
_atom_site_aniso_U_13
_atom_site_aniso_U_12
C1 0.0112(6) 0.0175(7) 0.0204(7) -0.0023(5) 0.0015(5) -0.0029(5)
C2 0.0105(6) 0.0155(7) 0.0204(7) -0.0021(5) 0.0014(5) 0.0012(5)
C3 0.0154(6) 0.0186(7) 0.0223(7) -0.0055(6) 0.0003(5) 0.0006(5)
C4 0.0156(6) 0.0276(8) 0.0182(7) -0.0061(6) -0.0024(5) 0.0000(6)
C5 0.0130(6) 0.0264(8) 0.0150(6) -0.0004(6) -0.0013(5) 0.0019(5)
C6 0.0109(6) 0.0201(7) 0.0147(6) 0.0014(5) 0.0005(5) 0.0029(5)
C7 0.0111(6) 0.0180(7) 0.0155(6) 0.0017(5) 0.0016(5) 0.0027(5)
C8 0.0104(6) 0.0163(6) 0.0144(6) 0.0003(5) 0.0011(5) 0.0012(5)
C9 0.0112(6) 0.0147(6) 0.0138(6) -0.0016(5) -0.0001(5) -0.0006(5)
C10 0.0152(6) 0.0168(7) 0.0194(7) -0.0027(5) 0.0019(5) -0.0015(5)
C11 0.0337(9) 0.0203(8) 0.0474(11) -0.0034(7) 0.0256(8) -0.0036(7)
C12 0.0454(11) 0.0189(8) 0.0549(12) 0.0018(8) 0.0299(9) -0.0060(7)
C13 0.0299(8) 0.0150(7) 0.0300(8) 0.0000(6) 0.0066(7) -0.0007(6)
C14 0.0146(6) 0.0204(7) 0.0209(7) -0.0009(6) 0.0005(5) 0.0020(5)
C15 0.0133(6) 0.0172(7) 0.0175(6) 0.0007(5) 0.0010(5) -0.0011(5)
C16 0.0112(6) 0.0215(7) 0.0193(7) 0.0037(6) 0.0037(5) 0.0032(5)
C17 0.0260(8) 0.0177(7) 0.0277(8) 0.0082(6) 0.0045(6) 0.0047(6)
C18 0.0152(6) 0.0133(6) 0.0158(6) 0.0020(5) -0.0002(5) 0.0026(5)
C19 0.0297(8) 0.0269(9) 0.0327(9) -0.0139(7) 0.0036(7) -0.0003(7)
C20 0.0121(6) 0.0112(6) 0.0152(6) 0.0019(5) 0.0000(5) -0.0023(5)
C21 0.0172(6) 0.0127(6) 0.0171(6) 0.0010(5) 0.0021(5) -0.0015(5)
C22 0.0254(7) 0.0148(7) 0.0150(6) 0.0011(5) -0.0011(5) -0.0032(5)
C23 0.0224(7) 0.0170(7) 0.0198(7) 0.0045(6) -0.0066(5) -0.0010(5)
C24 0.0163(6) 0.0138(6) 0.0240(7) 0.0019(5) -0.0014(5) 0.0011(5)
C25 0.0146(6) 0.0126(6) 0.0165(6) -0.0008(5) -0.0002(5) -0.0017(5)
N1 0.0106(5) 0.0157(6) 0.0154(5) -0.0014(4) -0.0003(4) 0.0006(4)
O1 0.0242(5) 0.0192(5) 0.0236(5) -0.0037(4) 0.0083(4) -0.0021(4)
O2 0.0248(6) 0.0285(6) 0.0188(5) 0.0052(5) -0.0026(4) 0.0037(5)
O3 0.0253(6) 0.0162(5) 0.0236(5) 0.0045(4) -0.0014(4) 0.0048(4)
O4 0.0162(5) 0.0229(6) 0.0309(6) -0.0066(5) 0.0036(4) -0.0039(4)
O5 0.0183(5) 0.0202(5) 0.0236(5) -0.0060(4) 0.0051(4) 0.0002(4)

loop_
_atom_type_symbol
_atom_type_description
_atom_type_scat_dispersion_real
_atom_type_scat_dispersion_imag
_atom_type_scat_source
C C 0.0033 0.0016 'International Tables Vol C Tables 4.2.6.8 and 6.1.1.4'
H H 0.0000 0.0000 'International Tables Vol C Tables 4.2.6.8 and 6.1.1.4'
N N 0.0061 0.0033 'International Tables Vol C Tables 4.2.6.8 and 6.1.1.4'
O O 0.0106 0.0060 'International Tables Vol C Tables 4.2.6.8 and 6.1.1.4'

loop_
_geom_angle_atom_site_label_1
_geom_angle_atom_site_label_2
_geom_angle_atom_site_label_3
_geom_angle
C10 C1 C2 117.87(12)
O1 C1 C2 120.09(13)
O1 C1 C10 121.80(13)
C3 C2 C1 119.15(13)
C3 C2 N1 118.45(13)
N1 C2 C1 119.85(12)
C2 C3 H3 119.2
C2 C3 C4 121.56(14)
C4 C3 H3 119.2
C3 C4 H4 120.2
C5 C4 C3 119.53(13)
C5 C4 H4 120.2
C4 C5 H5 120.1
C4 C5 C6 119.80(13)
C6 C5 H5 120.1
C7 C6 C5 133.83(13)
C7 C6 N1 107.14(11)
N1 C6 C5 119.02(13)
C6 C7 C8 107.20(12)
C6 C7 C16 125.24(12)
C8 C7 C16 127.39(13)
C7 C8 C18 125.98(12)
C9 C8 C7 109.41(12)
C9 C8 C18 124.54(12)
C8 C9 C20 128.32(12)
C8 C9 N1 106.79(11)
N1 C9 C20 124.10(12)
C11 C10 C1 118.88(13)
C11 C10 C15 119.63(14)
C15 C10 C1 121.45(13)
C10 C11 H11 119.9
C12 C11 C10 120.14(15)
C12 C11 H11 119.9
C11 C12 H12 120.0
C13 C12 C11 120.08(15)
C13 C12 H12 120.0
C12 C13 H13 120.0
C14 C13 C12 120.02(15)
C14 C13 H13 120.0
C13 C14 H14 119.9
C13 C14 C15 120.18(14)
C15 C14 H14 119.9
C10 C15 H15 120.0
C14 C15 C10 119.93(13)
C14 C15 H15 120.0
O2 C16 C7 125.60(14)
O2 C16 O3 123.83(13)
O3 C16 C7 110.57(12)
H17A C17 H17B 109.5
H17A C17 H17C 109.5
H17B C17 H17C 109.5
O3 C17 H17A 109.5
O3 C17 H17B 109.5
O3 C17 H17C 109.5
O4 C18 C8 124.80(13)
O4 C18 O5 125.18(13)
O5 C18 C8 110.02(11)
H19A C19 H19B 109.5
H19A C19 H19C 109.5
H19A C19 H19D 141.1
H19A C19 H19E 56.3
H19A C19 H19F 56.3
H19B C19 H19C 109.5
H19B C19 H19D 56.3
H19B C19 H19E 141.1
H19B C19 H19F 56.3
H19C C19 H19D 56.3
H19C C19 H19E 56.3
H19C C19 H19F 141.1
H19D C19 H19E 109.5
H19D C19 H19F 109.5
H19E C19 H19F 109.5
O5 C19 H19A 109.5
O5 C19 H19B 109.5
O5 C19 H19C 109.5
O5 C19 H19D 109.5
O5 C19 H19E 109.5
O5 C19 H19F 109.5
C21 C20 C9 119.89(12)
C21 C20 C25 119.36(12)
C25 C20 C9 120.58(12)
C20 C21 H21 120.0
C22 C21 C20 120.10(13)
C22 C21 H21 120.0
C21 C22 H22 119.8
C23 C22 C21 120.40(14)
C23 C22 H22 119.8
C22 C23 H23 120.0
C22 C23 C24 119.93(13)
C24 C23 H23 120.0
C23 C24 H24 119.9
C25 C24 C23 120.12(14)
C25 C24 H24 119.9
C20 C25 H25 120.0
C24 C25 C20 120.07(13)
C24 C25 H25 120.0
C2 N1 C6 120.66(12)
C2 N1 C9 129.83(12)
C9 N1 C6 109.28(11)
C16 O3 C17 117.45(12)
C18 O5 C19 116.01(12)

loop_
_geom_bond_atom_site_label_1
_geom_bond_atom_site_label_2
_geom_bond_distance
C1 C2 1.501(2)
C1 C10 1.491(2)
C1 O1 1.2194(17)
C2 C3 1.367(2)
C2 N1 1.3868(18)
C3 H3 0.9500
C3 C4 1.420(2)
C4 H4 0.9500
C4 C5 1.360(2)
C5 H5 0.9500
C5 C6 1.4149(19)
C6 C7 1.392(2)
C6 N1 1.4048(17)
C7 C8 1.4151(18)
C7 C16 1.4570(19)
C8 C9 1.3752(19)
C8 C18 1.4976(19)
C9 C20 1.4685(18)
C9 N1 1.3959(17)
C10 C11 1.389(2)
C10 C15 1.3897(19)
C11 H11 0.9500
C11 C12 1.386(2)
C12 H12 0.9500
C12 C13 1.384(2)
C13 H13 0.9500
C13 C14 1.381(2)
C14 H14 0.9500
C14 C15 1.389(2)
C15 H15 0.9500
C16 O2 1.2093(17)
C16 O3 1.3445(18)
C17 H17A 0.9800
C17 H17B 0.9800
C17 H17C 0.9800
C17 O3 1.4409(17)
C18 O4 1.1985(17)
C18 O5 1.3348(17)
C19 H19A 0.9800
C19 H19B 0.9800
C19 H19C 0.9800
C19 H19D 0.9800
C19 H19E 0.9800
C19 H19F 0.9800
C19 O5 1.4479(19)
C20 C21 1.3954(19)
C20 C25 1.3978(19)
C21 H21 0.9500
C21 C22 1.390(2)
C22 H22 0.9500
C22 C23 1.381(2)
C23 H23 0.9500
C23 C24 1.391(2)
C24 H24 0.9500
C24 C25 1.3901(19)
C25 H25 0.9500
